data_7117209
loop_
_publ_author_name
'Gao, Zhong-Hua'
'Chen, Xiang-Yu'
'Cheng, Jin-Tang'
'Liao, Wei-Lin'
'Ye, Song'

_publ_section_title
;
 N-Heterocyclic carbene-catalyzed [2+3] cyclocondensation of
 \a-chloroaldehydes with azomethine imines
;
_journal_coden_ASTM CHCOFS
_journal_issue 45
_journal_name_full
;
 Chemical Communications (Cambridge, United Kingdom)
;
_journal_page_first 9328
_journal_page_last 9331
_journal_paper_doi 10.1039/c5cc01238d
_journal_volume 51
_journal_year 2015
_chemical_absolute_configuration ad
_chemical_formula_moiety 'C25 H21 Br N2 O2'
_chemical_formula_sum 'C25 H21 Br N2 O2'
_chemical_formula_weight 461.35
_space_group_crystal_system monoclinic
_space_group_IT_number 4
_space_group_name_Hall 'P 2yb'
_space_group_name_H-M_alt 'P 1 21 1'
_symmetry_space_group_name_Hall 'P 2yb'
_symmetry_space_group_name_H-M 'P 1 21 1'
_atom_sites_solution_hydrogens geom
_audit_creation_date 2014-12-04
_audit_creation_method
;
Olex2 1.2
(compiled 2014.03.20 svn.r2914 for OlexSys, GUI svn.r4816)
;
_audit_update_record
;
2015-02-10 deposited with the CCDC.
2015-05-11 downloaded from the CCDC.
;
_cell_angle_alpha 90
_cell_angle_beta 93.81(3)
_cell_angle_gamma 90
_cell_formula_units_Z 2
_cell_length_a 10.912(2)
_cell_length_b 8.3793(17)
_cell_length_c 11.228(2)
_cell_measurement_reflns_used 3168
_cell_measurement_temperature 173.1500
_cell_measurement_theta_max 27.4793
_cell_measurement_theta_min 2.4307
_cell_volume 1024.4(3)
_computing_cell_refinement 'CrystalClear (Rigaku Inc., 2007)'
_computing_data_collection 'CrystalClear (Rigaku Inc., 2007)'
_computing_data_reduction 'CrystalClear (Rigaku Inc., 2007)'
_computing_molecular_graphics 'Olex2 (Dolomanov et al., 2013)'
_computing_publication_material 'Olex2 (Dolomanov et al., 2013)'
_computing_structure_refinement 'ShelXL (Sheldrick, 2013)'
_computing_structure_solution
;
 'XS (Sheldrick, 2013)'
;
_diffrn_ambient_temperature 173.1500
_diffrn_detector_area_resol_mean 28.5714
_diffrn_measured_fraction_theta_full 0.990
_diffrn_measured_fraction_theta_max 0.988
_diffrn_measurement_device
;
Saturn724+ (2x2 bin mode)
;
_diffrn_measurement_device_details
;
AFC10: Fixed Chi 2 circle
;
_diffrn_measurement_device_type 'Saturn724+ CCD'
_diffrn_measurement_method dtprofit.ref
_diffrn_orient_matrix_type d*Trek
_diffrn_orient_matrix_UB_11 -0.0011
_diffrn_orient_matrix_UB_12 -0.0142
_diffrn_orient_matrix_UB_13 0.0907
_diffrn_orient_matrix_UB_21 -0.0285
_diffrn_orient_matrix_UB_22 0.1145
_diffrn_orient_matrix_UB_23 0.0176
_diffrn_orient_matrix_UB_31 -0.0866
_diffrn_orient_matrix_UB_32 -0.0218
_diffrn_orient_matrix_UB_33 0.0015
_diffrn_radiation_detector CCD
_diffrn_radiation_monochromator 'Graphite Monochromator'
_diffrn_radiation_type MoK\a
_diffrn_radiation_wavelength 0.71073
_diffrn_reflns_av_R_equivalents 0.0418
_diffrn_reflns_av_unetI/netI 0.0471
_diffrn_reflns_Laue_measured_fraction_full 0.990
_diffrn_reflns_Laue_measured_fraction_max 0.988
_diffrn_reflns_limit_h_max 14
_diffrn_reflns_limit_h_min -14
_diffrn_reflns_limit_k_max 10
_diffrn_reflns_limit_k_min -10
_diffrn_reflns_limit_l_max 13
_diffrn_reflns_limit_l_min -14
_diffrn_reflns_number 11644
_diffrn_reflns_point_group_measured_fraction_full 0.965
_diffrn_reflns_point_group_measured_fraction_max 0.956
_diffrn_reflns_theta_full 26.000
_diffrn_reflns_theta_max 27.465
_diffrn_reflns_theta_min 2.694
_diffrn_source 'Sealed Tube'
_diffrn_source_current 30.0000
_diffrn_source_power 1.5000
_diffrn_source_voltage 50.0000
_exptl_absorpt_coefficient_mu 2.031
_exptl_absorpt_correction_T_max 1.0000
_exptl_absorpt_correction_T_min 0.6805
_exptl_absorpt_correction_type multi-scan
_exptl_crystal_colour Colorless
_exptl_crystal_density_diffrn 1.496
_exptl_crystal_description Plate
_exptl_crystal_F_000 472
_exptl_crystal_size_max 0.422
_exptl_crystal_size_mid 0.191
_exptl_crystal_size_min 0.051
_refine_diff_density_max 0.276
_refine_diff_density_min -0.357
_refine_diff_density_rms 0.051
_refine_ls_abs_structure_details
;
 Flack x determined using 1646 quotients [(I+)-(I-)]/[(I+)+(I-)]
 (Parsons and Flack (2004), Acta Cryst. A60, s61).
;
_refine_ls_abs_structure_Flack 0.005(6)
_refine_ls_extinction_coef .
_refine_ls_extinction_method none
_refine_ls_goodness_of_fit_ref 1.120
_refine_ls_hydrogen_treatment constr
_refine_ls_matrix_type full
_refine_ls_number_parameters 271
_refine_ls_number_reflns 4483
_refine_ls_number_restraints 1
_refine_ls_restrained_S_all 1.119
_refine_ls_R_factor_all 0.0431
_refine_ls_R_factor_gt 0.0388
_refine_ls_shift/su_max 0.000
_refine_ls_shift/su_mean 0.000
_refine_ls_structure_factor_coef Fsqd
_refine_ls_weighting_details 'w=1/[\s^2^(Fo^2^)+(0.0239P)^2^+0.1899P] where P=(Fo^2^+2Fc^2^)/3'
_refine_ls_weighting_scheme calc
_refine_ls_wR_factor_gt 0.0735
_refine_ls_wR_factor_ref 0.0754
_reflns_Friedel_coverage 0.811
_reflns_Friedel_fraction_full 0.936
_reflns_Friedel_fraction_max 0.920
_reflns_number_gt 4196
_reflns_number_total 4483
_reflns_threshold_expression 'I > 2\s(I)'
_cod_data_source_file c5cc01238d2.cif
_cod_data_source_block sa3771
_cod_original_cell_volume 1024.4(4)
_cod_database_code 7117209
_shelxl_version_number 2013-4
_shelx_space_group_comment
;
The symmetry employed for this shelxl refinement is uniquely defined
by the following loop, which should always be used as a source of
symmetry information in preference to the above space-group names.
They are only intended as comments.
;
_diffrn_number_total 2492
_olex2_refinement_description
;
1. Fixed Uiso
 At 1.2 times of:
  All C(H) groups, All C(H,H) groups
2.a Ternary CH refined with riding coordinates:
 C7(H7), C10(H10)
2.b Secondary CH2 refined with riding coordinates:
 C8(H8A,H8B), C9(H9A,H9B), C19(H19A,H19B)
2.c Aromatic/amide H refined with riding coordinates:
 C2(H2), C3(H3), C6(H6), C14(H14), C15(H15), C16(H16), C17(H17), C18(H18),
 C21(H21), C22(H22), C23(H23), C24(H24), C25(H25)
;

loop_
_space_group_symop_operation_xyz
'x, y, z'
'-x, y+1/2, -z'

loop_
_atom_site_label
_atom_site_type_symbol
_atom_site_fract_x
_atom_site_fract_y
_atom_site_fract_z
_atom_site_U_iso_or_equiv
_atom_site_adp_type
_atom_site_occupancy
_atom_site_site_symmetry_order
_atom_site_calc_flag
_atom_site_refinement_flags_posn
_atom_site_refinement_flags_adp
_atom_site_refinement_flags_occupancy
_atom_site_disorder_assembly
_atom_site_disorder_group
Br1 Br -0.06295(4) 0.08282(7) 0.65593(4) 0.04276(14) Uani 1 1 d . . . . .
O1 O 0.6538(2) 0.3366(4) 1.1014(2) 0.0312(6) Uani 1 1 d . . . . .
O2 O 0.3304(3) 0.4671(4) 1.2418(3) 0.0449(8) Uani 1 1 d . . . . .
N1 N 0.4334(3) 0.2918(4) 0.9822(3) 0.0221(7) Uani 1 1 d . . . . .
N2 N 0.4462(3) 0.3381(4) 1.1063(3) 0.0254(7) Uani 1 1 d . . . . .
C1 C 0.0899(4) 0.1859(5) 0.6927(4) 0.0295(9) Uani 1 1 d . . . . .
C2 C 0.1522(4) 0.2552(5) 0.6030(4) 0.0340(10) Uani 1 1 d . . . . .
H2 H 0.1172 0.2593 0.5253 0.041 Uiso 1 1 calc R . . . .
C3 C 0.2676(4) 0.3185(6) 0.6311(4) 0.0353(11) Uani 1 1 d . . . . .
H3 H 0.3103 0.3658 0.5714 0.042 Uiso 1 1 calc R . . . .
C4 C 0.3213(4) 0.3125(5) 0.7476(3) 0.0267(8) Uani 1 1 d . . . . .
C5 C 0.2529(3) 0.2521(4) 0.8378(3) 0.0241(8) Uani 1 1 d . . . . .
C6 C 0.1379(3) 0.1847(4) 0.8092(3) 0.0237(8) Uani 1 1 d . . . . .
H6 H 0.0938 0.1391 0.8686 0.028 Uiso 1 1 calc R . . . .
C7 C 0.3004(3) 0.2533(5) 0.9670(3) 0.0223(7) Uani 1 1 d . . . . .
H7 H 0.2912 0.1442 0.9966 0.027 Uiso 1 1 calc R . . . .
C8 C 0.4688(4) 0.4245(5) 0.9044(4) 0.0294(9) Uani 1 1 d . . . . .
H8A H 0.5540 0.4539 0.9228 0.035 Uiso 1 1 calc R . . . .
H8B H 0.4178 0.5173 0.9159 0.035 Uiso 1 1 calc R . . . .
C9 C 0.4506(4) 0.3650(5) 0.7773(4) 0.0300(9) Uani 1 1 d . . . . .
H9A H 0.4713 0.4496 0.7231 0.036 Uiso 1 1 calc R . . . .
H9B H 0.5057 0.2762 0.7663 0.036 Uiso 1 1 calc R . . . .
C10 C 0.2346(4) 0.3642(5) 1.0535(3) 0.0262(8) Uani 1 1 d . . . . .
H10 H 0.1709 0.3025 1.0905 0.031 Uiso 1 1 calc R . . . .
C11 C 0.3381(4) 0.3985(5) 1.1478(4) 0.0295(9) Uani 1 1 d . . . . .
C12 C 0.5653(4) 0.3361(5) 1.1621(4) 0.0252(8) Uani 1 1 d . . . . .
C13 C 0.5811(4) 0.3206(5) 1.2939(4) 0.0258(8) Uani 1 1 d . . . . .
C14 C 0.6932(4) 0.3732(5) 1.3481(4) 0.0301(10) Uani 1 1 d . . . . .
H14 H 0.7475 0.4303 1.3039 0.036 Uiso 1 1 calc R . . . .
C15 C 0.7231(4) 0.3405(6) 1.4668(4) 0.0363(10) Uani 1 1 d . . . . .
H15 H 0.7968 0.3780 1.5028 0.044 Uiso 1 1 calc R . . . .
C16 C 0.6451(4) 0.2530(6) 1.5326(4) 0.0377(10) Uani 1 1 d . . . . .
H16 H 0.6671 0.2292 1.6120 0.045 Uiso 1 1 calc R . . . .
C17 C 0.5339(4) 0.2005(5) 1.4803(4) 0.0354(10) Uani 1 1 d . . . . .
H17 H 0.4814 0.1408 1.5247 0.042 Uiso 1 1 calc R . . . .
C18 C 0.5006(4) 0.2367(5) 1.3621(4) 0.0313(9) Uani 1 1 d . . . . .
H18 H 0.4245 0.2048 1.3283 0.038 Uiso 1 1 calc R . . . .
C19 C 0.1787(4) 0.5244(5) 1.0097(4) 0.0286(9) Uani 1 1 d . . . . .
H19A H 0.1575 0.5851 1.0789 0.034 Uiso 1 1 calc R . . . .
H19B H 0.2416 0.5838 0.9715 0.034 Uiso 1 1 calc R . . . .
C20 C 0.0660(4) 0.5152(5) 0.9235(3) 0.0262(8) Uani 1 1 d . . . . .
C21 C 0.0656(4) 0.5939(8) 0.8147(3) 0.0368(9) Uani 1 1 d . . . . .
H21 H 0.1352 0.6490 0.7945 0.044 Uiso 1 1 calc R . . . .
C22 C -0.0375(4) 0.5909(8) 0.7360(4) 0.0488(11) Uani 1 1 d . . . . .
H22 H -0.0368 0.6433 0.6631 0.059 Uiso 1 1 calc R . . . .
C23 C -0.1418(5) 0.5100(6) 0.7659(5) 0.0476(13) Uani 1 1 d . . . . .
H23 H -0.2111 0.5079 0.7130 0.057 Uiso 1 1 calc R . . . .
C24 C -0.1427(4) 0.4327(5) 0.8743(4) 0.0382(11) Uani 1 1 d . . . . .
H24 H -0.2126 0.3786 0.8948 0.046 Uiso 1 1 calc R . . . .
C25 C -0.0392(4) 0.4358(5) 0.9523(4) 0.0300(9) Uani 1 1 d . . . . .
H25 H -0.0403 0.3836 1.0253 0.036 Uiso 1 1 calc R . . . .

loop_
_atom_site_aniso_label
_atom_site_aniso_U_11
_atom_site_aniso_U_22
_atom_site_aniso_U_33
_atom_site_aniso_U_23
_atom_site_aniso_U_13
_atom_site_aniso_U_12
Br1 0.0335(2) 0.0448(2) 0.0476(3) -0.0084(3) -0.01518(16) -0.0026(2)
O1 0.0240(14) 0.0398(17) 0.0299(15) -0.0031(14) 0.0013(12) -0.0002(12)
O2 0.0362(17) 0.063(2) 0.0340(17) -0.0232(16) -0.0093(14) 0.0194(15)
N1 0.0224(16) 0.0240(17) 0.0197(16) -0.0028(13) -0.0005(13) -0.0034(12)
N2 0.0245(16) 0.0305(18) 0.0208(16) -0.0061(15) -0.0017(12) 0.0029(13)
C1 0.026(2) 0.030(2) 0.032(2) -0.0041(18) -0.0053(17) 0.0037(16)
C2 0.040(2) 0.039(2) 0.022(2) -0.0016(19) -0.0078(17) 0.007(2)
C3 0.043(3) 0.038(2) 0.026(2) 0.003(2) 0.0022(19) 0.000(2)
C4 0.032(2) 0.023(2) 0.025(2) -0.0005(17) -0.0001(17) 0.0022(16)
C5 0.0252(18) 0.0229(18) 0.024(2) -0.0012(16) 0.0010(15) 0.0026(15)
C6 0.0268(19) 0.0199(18) 0.024(2) -0.0012(15) -0.0002(15) 0.0030(14)
C7 0.0213(17) 0.0221(18) 0.0229(19) -0.0003(16) -0.0025(14) -0.0015(14)
C8 0.0257(19) 0.028(2) 0.034(2) 0.0005(18) -0.0010(17) -0.0057(16)
C9 0.031(2) 0.036(2) 0.024(2) 0.0077(19) 0.0033(17) -0.0031(18)
C10 0.026(2) 0.028(2) 0.024(2) -0.0014(17) -0.0004(15) 0.0029(15)
C11 0.031(2) 0.032(2) 0.025(2) -0.0052(17) -0.0024(17) 0.0073(17)
C12 0.0267(19) 0.0207(19) 0.027(2) -0.0039(17) -0.0053(16) 0.0020(15)
C13 0.026(2) 0.025(2) 0.026(2) -0.0005(17) -0.0011(16) 0.0029(15)
C14 0.029(2) 0.030(2) 0.031(2) -0.0002(18) -0.0007(18) -0.0051(17)
C15 0.033(2) 0.046(3) 0.029(2) -0.001(2) -0.0068(18) 0.0007(19)
C16 0.039(2) 0.046(3) 0.028(2) -0.001(2) 0.0018(18) 0.006(2)
C17 0.034(2) 0.039(2) 0.034(2) 0.003(2) 0.0089(19) 0.0020(18)
C18 0.025(2) 0.032(2) 0.036(2) -0.0028(19) -0.0006(17) 0.0005(17)
C19 0.0274(19) 0.0271(19) 0.031(2) -0.0013(17) -0.0002(17) 0.0013(15)
C20 0.030(2) 0.0234(18) 0.025(2) -0.0030(16) 0.0014(16) 0.0051(15)
C21 0.044(2) 0.032(2) 0.035(2) 0.006(3) 0.0055(17) 0.005(2)
C22 0.068(3) 0.049(3) 0.027(2) 0.005(3) -0.008(2) 0.018(3)
C23 0.043(3) 0.047(3) 0.050(3) -0.015(2) -0.023(2) 0.014(2)
C24 0.027(2) 0.031(2) 0.056(3) -0.014(2) -0.0016(19) 0.0052(17)
C25 0.033(2) 0.026(2) 0.031(2) -0.0015(18) 0.0002(17) 0.0021(17)

loop_
_atom_type_symbol
_atom_type_description
_atom_type_scat_dispersion_real
_atom_type_scat_dispersion_imag
_atom_type_scat_source
C C 0.0033 0.0016 'International Tables Vol C Tables 4.2.6.8 and 6.1.1.4'
H H 0.0000 0.0000 'International Tables Vol C Tables 4.2.6.8 and 6.1.1.4'
Br Br -0.2901 2.4595 'International Tables Vol C Tables 4.2.6.8 and 6.1.1.4'
N N 0.0061 0.0033 'International Tables Vol C Tables 4.2.6.8 and 6.1.1.4'
O O 0.0106 0.0060 'International Tables Vol C Tables 4.2.6.8 and 6.1.1.4'

loop_
_geom_angle_atom_site_label_1
_geom_angle_atom_site_label_2
_geom_angle_atom_site_label_3
_geom_angle
_geom_angle_site_symmetry_1
_geom_angle_site_symmetry_3
N2 N1 C7 101.5(3) . .
N2 N1 C8 110.8(3) . .
C8 N1 C7 112.8(3) . .
C11 N2 N1 113.1(3) . .
C11 N2 C12 129.3(3) . .
C12 N2 N1 117.0(3) . .
C2 C1 Br1 120.0(3) . .
C6 C1 Br1 118.5(3) . .
C6 C1 C2 121.5(4) . .
C1 C2 C3 118.7(4) . .
C2 C3 C4 121.2(4) . .
C3 C4 C9 122.0(4) . .
C5 C4 C3 118.8(4) . .
C5 C4 C9 119.2(4) . .
C4 C5 C6 119.8(4) . .
C4 C5 C7 122.1(3) . .
C6 C5 C7 118.1(3) . .
C1 C6 C5 119.7(4) . .
N1 C7 C5 112.5(3) . .
N1 C7 C10 106.7(3) . .
C5 C7 C10 117.5(3) . .
N1 C8 C9 106.6(3) . .
C4 C9 C8 111.8(3) . .
C11 C10 C7 101.2(3) . .
C11 C10 C19 108.5(3) . .
C19 C10 C7 120.7(3) . .
O2 C11 N2 125.1(4) . .
O2 C11 C10 127.2(4) . .
N2 C11 C10 107.7(3) . .
O1 C12 N2 119.6(4) . .
O1 C12 C13 121.0(4) . .
N2 C12 C13 119.2(3) . .
C14 C13 C12 116.5(4) . .
C18 C13 C12 123.8(4) . .
C18 C13 C14 118.9(4) . .
C15 C14 C13 120.1(4) . .
C16 C15 C14 120.6(4) . .
C15 C16 C17 119.9(4) . .
C16 C17 C18 120.2(4) . .
C17 C18 C13 120.1(4) . .
C20 C19 C10 116.5(3) . .
C21 C20 C19 119.5(4) . .
C25 C20 C19 121.7(4) . .
C25 C20 C21 118.7(4) . .
C22 C21 C20 120.5(5) . .
C21 C22 C23 120.1(5) . .
C24 C23 C22 119.8(4) . .
C23 C24 C25 119.8(4) . .
C24 C25 C20 121.1(4) . .

loop_
_geom_bond_atom_site_label_1
_geom_bond_atom_site_label_2
_geom_bond_distance
_geom_bond_site_symmetry_2
Br1 C1 1.899(4) .
O1 C12 1.218(5) .
O2 C11 1.209(5) .
N1 N2 1.445(4) .
N1 C7 1.486(4) .
N1 C8 1.481(5) .
N2 C11 1.392(5) .
N2 C12 1.405(5) .
C1 C2 1.380(6) .
C1 C6 1.376(5) .
C2 C3 1.384(6) .
C3 C4 1.398(6) .
C4 C5 1.393(5) .
C4 C9 1.495(5) .
C5 C6 1.394(5) .
C5 C7 1.508(5) .
C7 C10 1.554(5) .
C8 C9 1.512(6) .
C10 C11 1.524(5) .
C10 C19 1.541(5) .
C12 C13 1.484(5) .
C13 C14 1.401(6) .
C13 C18 1.393(6) .
C14 C15 1.379(6) .
C15 C16 1.375(6) .
C16 C17 1.384(6) .
C17 C18 1.386(6) .
C19 C20 1.516(5) .
C20 C21 1.387(6) .
C20 C25 1.384(6) .
C21 C22 1.384(6) .
C22 C23 1.385(8) .
C23 C24 1.379(7) .
C24 C25 1.382(6) .

loop_
_geom_torsion_atom_site_label_1
_geom_torsion_atom_site_label_2
_geom_torsion_atom_site_label_3
_geom_torsion_atom_site_label_4
_geom_torsion
_geom_torsion_site_symmetry_1
_geom_torsion_site_symmetry_2
_geom_torsion_site_symmetry_3
_geom_torsion_site_symmetry_4
Br1 C1 C2 C3 -175.1(3) . . . .
Br1 C1 C6 C5 176.7(3) . . . .
O1 C12 C13 C14 26.2(5) . . . .
O1 C12 C13 C18 -143.8(4) . . . .
N1 N2 C11 O2 -168.1(4) . . . .
N1 N2 C11 C10 11.2(4) . . . .
N1 N2 C12 O1 18.6(5) . . . .
N1 N2 C12 C13 -156.7(3) . . . .
N1 C7 C10 C11 -25.2(4) . . . .
N1 C7 C10 C19 94.4(4) . . . .
N1 C8 C9 C4 57.8(4) . . . .
N2 N1 C7 C5 161.5(3) . . . .
N2 N1 C7 C10 31.3(3) . . . .
N2 N1 C8 C9 -179.2(3) . . . .
N2 C12 C13 C14 -158.6(4) . . . .
N2 C12 C13 C18 31.4(6) . . . .
C1 C2 C3 C4 0.2(7) . . . .
C2 C1 C6 C5 -1.2(6) . . . .
C2 C3 C4 C5 -4.7(7) . . . .
C2 C3 C4 C9 173.7(4) . . . .
C3 C4 C5 C6 6.3(6) . . . .
C3 C4 C5 C7 -175.2(4) . . . .
C3 C4 C9 C8 152.0(4) . . . .
C4 C5 C6 C1 -3.4(6) . . . .
C4 C5 C7 N1 -12.2(5) . . . .
C4 C5 C7 C10 112.2(4) . . . .
C5 C4 C9 C8 -29.7(5) . . . .
C5 C7 C10 C11 -152.4(3) . . . .
C5 C7 C10 C19 -32.9(5) . . . .
C6 C1 C2 C3 2.8(6) . . . .
C6 C5 C7 N1 166.3(3) . . . .
C6 C5 C7 C10 -69.3(5) . . . .
C7 N1 N2 C11 -26.9(4) . . . .
C7 N1 N2 C12 161.0(3) . . . .
C7 N1 C8 C9 -66.2(4) . . . .
C7 C5 C6 C1 178.0(3) . . . .
C7 C10 C11 O2 -171.8(4) . . . .
C7 C10 C11 N2 8.9(4) . . . .
C7 C10 C19 C20 69.6(5) . . . .
C8 N1 N2 C11 93.0(4) . . . .
C8 N1 N2 C12 -79.0(4) . . . .
C8 N1 C7 C5 42.9(4) . . . .
C8 N1 C7 C10 -87.2(4) . . . .
C9 C4 C5 C6 -172.1(4) . . . .
C9 C4 C5 C7 6.3(6) . . . .
C10 C19 C20 C21 -125.5(4) . . . .
C10 C19 C20 C25 57.2(5) . . . .
C11 N2 C12 O1 -151.9(4) . . . .
C11 N2 C12 C13 32.8(6) . . . .
C11 C10 C19 C20 -174.5(3) . . . .
C12 N2 C11 O2 2.7(7) . . . .
C12 N2 C11 C10 -178.0(4) . . . .
C12 C13 C14 C15 -169.8(4) . . . .
C12 C13 C18 C17 167.0(4) . . . .
C13 C14 C15 C16 1.5(7) . . . .
C14 C13 C18 C17 -2.7(6) . . . .
C14 C15 C16 C17 -1.7(7) . . . .
C15 C16 C17 C18 -0.4(7) . . . .
C16 C17 C18 C13 2.6(6) . . . .
C18 C13 C14 C15 0.6(6) . . . .
C19 C10 C11 O2 60.2(6) . . . .
C19 C10 C11 N2 -119.1(4) . . . .
C19 C20 C21 C22 -178.2(5) . . . .
C19 C20 C25 C24 178.0(4) . . . .
C20 C21 C22 C23 0.5(9) . . . .
C21 C20 C25 C24 0.7(6) . . . .
C21 C22 C23 C24 0.1(8) . . . .
C22 C23 C24 C25 -0.3(7) . . . .
C23 C24 C25 C20 -0.1(6) . . . .
C25 C20 C21 C22 -0.9(8) . . . .
